data_7153792
loop_
_publ_author_name
'Pike, Sarah J.'
'Raftery, James'
'Webb, Simon J.'
'Clayden, Jonathan'

_publ_section_title
;
 Conformational analysis of helical aminoisobutyric acid (Aib) oligomers
 bearing C-terminal ester Schellman motifs.
;
_journal_issue 24
_journal_name_full 'Organic &amp; biomolecular chemistry'
_journal_page_first 4124
_journal_page_last 4131
_journal_paper_doi 10.1039/c4ob00268g
_journal_volume 12
_journal_year 2014
_chemical_formula_sum 'C21 H39 N7 O7'
_chemical_formula_weight 501.59
_chemical_name_systematic
; 
 ? 
;
_space_group_IT_number 2
_symmetry_cell_setting triclinic
_symmetry_space_group_name_Hall '-P 1'
_symmetry_space_group_name_H-M 'P -1'
_atom_sites_solution_hydrogens geom
_atom_sites_solution_primary direct
_atom_sites_solution_secondary difmap
_audit_creation_method SHELXL-97
_cell_angle_alpha 62.527(2)
_cell_angle_beta 85.251(2)
_cell_angle_gamma 81.446(2)
_cell_formula_units_Z 4
_cell_length_a 11.3347(4)
_cell_length_b 16.1397(5)
_cell_length_c 16.8748(6)
_cell_measurement_reflns_used 6803
_cell_measurement_temperature 100(2)
_cell_measurement_theta_max 70.28
_cell_measurement_theta_min 2.95
_cell_volume 2708.10(17)
_computing_cell_refinement 'Bruker SAINT'
_computing_data_collection 'Bruker APEX2'
_computing_data_reduction 'Bruker SAINT'
_computing_molecular_graphics 'Bruker SHELXTL'
_computing_publication_material 'Bruker SHELXTL'
_computing_structure_refinement 'SHELXL-97 (Sheldrick, 2008)'
_computing_structure_solution 'SHELXS-97 (Sheldrick, 2008)'
_diffrn_ambient_temperature 100(2)
_diffrn_measured_fraction_theta_full 0.950
_diffrn_measured_fraction_theta_max 0.937
_diffrn_measurement_device_type 'Bruker APEX-II CCD'
_diffrn_measurement_method '\f and \w scans'
_diffrn_radiation_monochromator graphite
_diffrn_radiation_source 'fine-focus sealed tube'
_diffrn_radiation_type CuK\a
_diffrn_radiation_wavelength 1.54178
_diffrn_reflns_av_R_equivalents 0.0269
_diffrn_reflns_av_sigmaI/netI 0.0372
_diffrn_reflns_limit_h_max 13
_diffrn_reflns_limit_h_min -13
_diffrn_reflns_limit_k_max 19
_diffrn_reflns_limit_k_min -19
_diffrn_reflns_limit_l_max 13
_diffrn_reflns_limit_l_min -20
_diffrn_reflns_number 16634
_diffrn_reflns_theta_full 66.60
_diffrn_reflns_theta_max 70.27
_diffrn_reflns_theta_min 2.95
_exptl_absorpt_coefficient_mu 0.776
_exptl_absorpt_correction_T_max 0.8925
_exptl_absorpt_correction_T_min 0.747956
_exptl_absorpt_correction_type multi-scan
_exptl_absorpt_process_details SADABS
_exptl_crystal_colour white
_exptl_crystal_density_diffrn 1.230
_exptl_crystal_density_method 'not measured'
_exptl_crystal_description block
_exptl_crystal_F_000 1080
_exptl_crystal_size_max 0.33
_exptl_crystal_size_mid 0.22
_exptl_crystal_size_min 0.15
_refine_diff_density_max 1.287
_refine_diff_density_min -0.271
_refine_diff_density_rms 0.051
_refine_ls_extinction_method none
_refine_ls_goodness_of_fit_ref 1.046
_refine_ls_hydrogen_treatment mixed
_refine_ls_matrix_type full
_refine_ls_number_parameters 697
_refine_ls_number_reflns 9674
_refine_ls_number_restraints 0
_refine_ls_restrained_S_all 1.046
_refine_ls_R_factor_all 0.0533
_refine_ls_R_factor_gt 0.0438
_refine_ls_shift/su_max 0.001
_refine_ls_shift/su_mean 0.000
_refine_ls_structure_factor_coef Fsqd
_refine_ls_weighting_details 'calc w=1/[\s^2^(Fo^2^)+(0.0676P)^2^+1.0044P] where P=(Fo^2^+2Fc^2^)/3'
_refine_ls_weighting_scheme calc
_refine_ls_wR_factor_gt 0.1158
_refine_ls_wR_factor_ref 0.1245
_reflns_number_gt 8118
_reflns_number_total 9674
_reflns_threshold_expression >2sigma(I)
_cod_data_source_file c4ob00268g2.cif
_cod_data_source_block s3888ma
_cod_depositor_comments
;
The following automatic conversions were performed:

'_symmetry_cell_setting' value 'Triclinic' changed to 'triclinic'
according to
/usr/data/users/saulius/crontab/automatic-downloads/rss-feeds/RSC/lib/dictionaries/cif_core.dic
dictionary named 'cif_core.dic' version 2.4.2 from 2011-04-26.

Automatic conversion script
Id: cif_fix_values 2281 2013-09-26 08:29:07Z andrius 

 Adding full bibliography for 7153788--7153792.cif.
;
_cod_original_cell_volume 2708.10(16)
_cod_original_sg_symbol_H-M P-1
_cod_database_code 7153792

loop_
_symmetry_equiv_pos_as_xyz
'x, y, z'
'-x, -y, -z'

loop_
_atom_site_label
_atom_site_type_symbol
_atom_site_fract_x
_atom_site_fract_y
_atom_site_fract_z
_atom_site_U_iso_or_equiv
_atom_site_adp_type
_atom_site_occupancy
_atom_site_symmetry_multiplicity
_atom_site_calc_flag
_atom_site_refinement_flags
C1 C 0.77867(15) 0.09064(13) 0.33372(12) 0.0235(4) Uani 1 1 d .
C2 C 0.7663(2) -0.00917(15) 0.35258(18) 0.0430(5) Uani 1 1 d .
H2A H 0.7917 -0.0179 0.2997 0.065 Uiso 1 1 calc R
H2B H 0.6827 -0.0203 0.3671 0.065 Uiso 1 1 calc R
H2C H 0.8164 -0.0538 0.4031 0.065 Uiso 1 1 calc R
C3 C 0.73736(17) 0.10781(16) 0.41424(12) 0.0327(4) Uani 1 1 d .
H3A H 0.7861 0.0640 0.4660 0.049 Uiso 1 1 calc R
H3B H 0.6534 0.0977 0.4280 0.049 Uiso 1 1 calc R
H3C H 0.7462 0.1727 0.4003 0.049 Uiso 1 1 calc R
C4 C 0.70013(14) 0.16107(12) 0.25517(11) 0.0169(3) Uani 1 1 d .
C5 C 0.68114(14) 0.29919(12) 0.10913(11) 0.0189(3) Uani 1 1 d .
C6 C 0.75980(16) 0.37529(14) 0.05010(12) 0.0270(4) Uani 1 1 d .
H6A H 0.7905 0.4007 0.0859 0.040 Uiso 1 1 calc R
H6B H 0.7125 0.4260 0.0011 0.040 Uiso 1 1 calc R
H6C H 0.8267 0.3478 0.0256 0.040 Uiso 1 1 calc R
C7 C 0.63462(17) 0.25650(15) 0.05590(12) 0.0273(4) Uani 1 1 d .
H7A H 0.7020 0.2265 0.0342 0.041 Uiso 1 1 calc R
H7B H 0.5892 0.3062 0.0050 0.041 Uiso 1 1 calc R
H7C H 0.5827 0.2094 0.0943 0.041 Uiso 1 1 calc R
C8 C 0.57632(14) 0.34749(11) 0.14322(11) 0.0162(3) Uani 1 1 d .
C9 C 0.51377(15) 0.41851(12) 0.24328(12) 0.0197(3) Uani 1 1 d .
C10 C 0.55689(16) 0.40682(15) 0.33168(14) 0.0281(4) Uani 1 1 d .
H10A H 0.5695 0.3398 0.3741 0.042 Uiso 1 1 calc R
H10B H 0.4967 0.4395 0.3561 0.042 Uiso 1 1 calc R
H10C H 0.6321 0.4337 0.3216 0.042 Uiso 1 1 calc R
C11 C 0.50449(18) 0.52133(13) 0.17202(15) 0.0319(4) Uani 1 1 d .
H11A H 0.5810 0.5452 0.1663 0.048 Uiso 1 1 calc R
H11B H 0.4419 0.5589 0.1895 0.048 Uiso 1 1 calc R
H11C H 0.4847 0.5257 0.1146 0.048 Uiso 1 1 calc R
C12 C 0.39071(14) 0.38233(12) 0.26487(11) 0.0166(3) Uani 1 1 d .
C13 C 0.28563(14) 0.23988(11) 0.32565(11) 0.0158(3) Uani 1 1 d .
C14 C 0.32833(15) 0.13550(12) 0.35348(12) 0.0212(3) Uani 1 1 d .
H14A H 0.3687 0.1289 0.3027 0.032 Uiso 1 1 calc R
H14B H 0.2596 0.1000 0.3725 0.032 Uiso 1 1 calc R
H14C H 0.3840 0.1109 0.4030 0.032 Uiso 1 1 calc R
C15 C 0.22477(15) 0.25049(12) 0.40519(11) 0.0206(3) Uani 1 1 d .
H15A H 0.2798 0.2225 0.4554 0.031 Uiso 1 1 calc R
H15B H 0.1531 0.2184 0.4228 0.031 Uiso 1 1 calc R
H15C H 0.2023 0.3174 0.3885 0.031 Uiso 1 1 calc R
C16 C 0.19729(14) 0.27209(11) 0.24947(11) 0.0156(3) Uani 1 1 d .
C17 C 0.17661(15) 0.31638(13) 0.09133(11) 0.0206(3) Uani 1 1 d .
C18 C 0.08634(16) 0.40405(13) 0.06407(12) 0.0233(4) Uani 1 1 d .
H18A H 0.0269 0.3944 0.1122 0.035 Uiso 1 1 calc R
H18B H 0.0465 0.4165 0.0096 0.035 Uiso 1 1 calc R
H18C H 0.1274 0.4579 0.0528 0.035 Uiso 1 1 calc R
C19 C 0.26494(17) 0.32554(17) 0.01453(13) 0.0320(4) Uani 1 1 d .
H19A H 0.3026 0.3830 -0.0056 0.048 Uiso 1 1 calc R
H19B H 0.2222 0.3287 -0.0352 0.048 Uiso 1 1 calc R
H19C H 0.3264 0.2708 0.0354 0.048 Uiso 1 1 calc R
C20 C 0.11235(15) 0.23064(13) 0.11297(13) 0.0236(4) Uani 1 1 d .
C21 C 0.1343(2) 0.06649(18) 0.1663(2) 0.0565(8) Uani 1 1 d .
H21A H 0.0618 0.0589 0.2037 0.085 Uiso 1 1 calc R
H21B H 0.1932 0.0109 0.1952 0.085 Uiso 1 1 calc R
H21C H 0.1147 0.0736 0.1078 0.085 Uiso 1 1 calc R
C22 C 1.13211(15) 0.78085(13) 0.38985(11) 0.0206(3) Uani 1 1 d .
C23 C 1.0735(2) 0.8416(2) 0.43267(17) 0.0446(6) Uani 1 1 d .
H23A H 1.1171 0.8267 0.4863 0.067 Uiso 1 1 calc R
H23B H 0.9906 0.8291 0.4491 0.067 Uiso 1 1 calc R
H23C H 1.0748 0.9081 0.3902 0.067 Uiso 1 1 calc R
C24 C 1.1413(3) 0.67712(17) 0.45603(15) 0.0482(6) Uani 1 1 d .
H24A H 1.1834 0.6398 0.4278 0.072 Uiso 1 1 calc R
H24B H 1.0610 0.6589 0.4747 0.072 Uiso 1 1 calc R
H24C H 1.1854 0.6657 0.5084 0.072 Uiso 1 1 calc R
C25 C 1.05707(15) 0.79668(11) 0.31177(11) 0.0171(3) Uani 1 1 d .
C26 C 1.04955(14) 0.82774(12) 0.15533(11) 0.0180(3) Uani 1 1 d .
C27 C 0.96055(17) 0.91727(13) 0.11974(12) 0.0253(4) Uani 1 1 d .
H27A H 0.9038 0.9155 0.1674 0.038 Uiso 1 1 calc R
H27B H 0.9173 0.9216 0.0698 0.038 Uiso 1 1 calc R
H27C H 1.0034 0.9722 0.0992 0.038 Uiso 1 1 calc R
C28 C 1.14302(16) 0.82957(14) 0.08376(11) 0.0254(4) Uani 1 1 d .
H28A H 1.1861 0.8842 0.0647 0.038 Uiso 1 1 calc R
H28B H 1.1033 0.8338 0.0324 0.038 Uiso 1 1 calc R
H28C H 1.1995 0.7718 0.1085 0.038 Uiso 1 1 calc R
C29 C 0.98261(14) 0.74211(12) 0.18034(10) 0.0160(3) Uani 1 1 d .
C30 C 0.98439(14) 0.57128(12) 0.26496(11) 0.0183(3) Uani 1 1 d .
C31 C 1.04571(15) 0.49369(12) 0.34960(13) 0.0238(4) Uani 1 1 d .
H31A H 1.1313 0.4838 0.3374 0.036 Uiso 1 1 calc R
H31B H 1.0113 0.4351 0.3680 0.036 Uiso 1 1 calc R
H31C H 1.0337 0.5125 0.3975 0.036 Uiso 1 1 calc R
C32 C 1.00699(16) 0.54647(14) 0.18733(13) 0.0259(4) Uani 1 1 d .
H32A H 0.9703 0.5983 0.1332 0.039 Uiso 1 1 calc R
H32B H 0.9720 0.4890 0.2019 0.039 Uiso 1 1 calc R
H32C H 1.0931 0.5362 0.1771 0.039 Uiso 1 1 calc R
C33 C 0.84999(14) 0.57909(12) 0.28965(11) 0.0170(3) Uani 1 1 d .
C34 C 0.69382(14) 0.64453(12) 0.36684(11) 0.0174(3) Uani 1 1 d .
C35 C 0.65701(15) 0.55051(13) 0.43684(12) 0.0229(4) Uani 1 1 d .
H35A H 0.6604 0.5074 0.4103 0.034 Uiso 1 1 calc R
H35B H 0.5754 0.5604 0.4579 0.034 Uiso 1 1 calc R
H35C H 0.7115 0.5233 0.4873 0.034 Uiso 1 1 calc R
C36 C 0.69781(15) 0.70933(13) 0.40983(12) 0.0226(4) Uani 1 1 d .
H36A H 0.7572 0.6806 0.4572 0.034 Uiso 1 1 calc R
H36B H 0.6192 0.7187 0.4354 0.034 Uiso 1 1 calc R
H36C H 0.7196 0.7702 0.3644 0.034 Uiso 1 1 calc R
C37 C 0.59998(14) 0.69668(12) 0.29270(11) 0.0188(3) Uani 1 1 d .
C38 C 0.56004(15) 0.82108(12) 0.14016(11) 0.0202(3) Uani 1 1 d .
C39 C 0.63700(16) 0.88790(13) 0.06550(12) 0.0264(4) Uani 1 1 d .
H39A H 0.6800 0.9199 0.0891 0.040 Uiso 1 1 calc R
H39B H 0.5857 0.9347 0.0167 0.040 Uiso 1 1 calc R
H39C H 0.6945 0.8517 0.0430 0.040 Uiso 1 1 calc R
C40 C 0.49060(16) 0.77184(13) 0.10485(12) 0.0234(4) Uani 1 1 d .
H40A H 0.5464 0.7316 0.0859 0.035 Uiso 1 1 calc R
H40B H 0.4432 0.8190 0.0538 0.035 Uiso 1 1 calc R
H40C H 0.4374 0.7332 0.1521 0.035 Uiso 1 1 calc R
C41 C 0.47272(15) 0.88201(13) 0.17240(12) 0.0218(4) Uani 1 1 d .
C42 C 0.4582(2) 0.98407(17) 0.23823(18) 0.0410(5) Uani 1 1 d .
H42A H 0.4520 1.0447 0.1843 0.062 Uiso 1 1 calc R
H42B H 0.4968 0.9895 0.2852 0.062 Uiso 1 1 calc R
H42C H 0.3782 0.9660 0.2586 0.062 Uiso 1 1 calc R
N1 N 1.04264(14) 0.07412(12) 0.41822(11) 0.0295(4) Uani 1 1 d .
N2 N 0.97210(13) 0.08987(10) 0.36798(10) 0.0217(3) Uani 1 1 d .
N3 N 0.90498(13) 0.10902(13) 0.30636(11) 0.0302(4) Uani 1 1 d .
N4 N 0.75189(12) 0.22652(10) 0.18471(9) 0.0172(3) Uani 1 1 d .
N5 N 0.59920(12) 0.36116(10) 0.21293(10) 0.0166(3) Uani 1 1 d .
N6 N 0.39197(12) 0.28922(10) 0.29519(9) 0.0149(3) Uani 1 1 d .
N7 N 0.24607(12) 0.29946(10) 0.16755(9) 0.0183(3) Uani 1 1 d .
N8 N 1.39987(16) 0.78977(19) 0.45141(13) 0.0496(6) Uani 1 1 d .
N9 N 1.32534(14) 0.79556(14) 0.40773(11) 0.0340(4) Uani 1 1 d .
N10 N 1.25184(14) 0.80766(15) 0.35262(11) 0.0356(4) Uani 1 1 d .
N11 N 1.11261(13) 0.81666(10) 0.23285(9) 0.0172(3) Uani 1 1 d .
N12 N 1.03323(12) 0.65898(10) 0.24204(9) 0.0156(3) Uani 1 1 d .
N13 N 0.81457(12) 0.63330(10) 0.33059(9) 0.0156(3) Uani 1 1 d .
N14 N 0.64044(13) 0.75422(11) 0.21183(10) 0.0199(3) Uani 1 1 d .
O1 O 0.59160(10) 0.15694(8) 0.26167(8) 0.0193(2) Uani 1 1 d .
O2 O 0.47971(10) 0.37417(9) 0.10574(8) 0.0204(2) Uani 1 1 d .
O3 O 0.29986(11) 0.43623(8) 0.26079(9) 0.0229(3) Uani 1 1 d .
O4 O 0.09057(10) 0.26307(8) 0.26506(8) 0.0203(2) Uani 1 1 d .
O5 O 0.01295(11) 0.23586(10) 0.08994(10) 0.0292(3) Uani 1 1 d .
O6 O 0.18336(12) 0.14957(10) 0.15472(12) 0.0376(4) Uani 1 1 d .
O7 O 0.95027(11) 0.78680(9) 0.32473(8) 0.0216(3) Uani 1 1 d .
O8 O 0.88935(10) 0.75155(9) 0.14289(8) 0.0195(2) Uani 1 1 d .
O9 O 0.78477(11) 0.53157(9) 0.27790(9) 0.0246(3) Uani 1 1 d .
O10 O 0.49282(11) 0.69176(10) 0.31095(8) 0.0250(3) Uani 1 1 d .
O11 O 0.36941(11) 0.90585(9) 0.15205(9) 0.0240(3) Uani 1 1 d .
O12 O 0.52833(12) 0.91325(11) 0.21849(11) 0.0367(4) Uani 1 1 d .
O13 O 0.84055(12) 0.33884(11) 0.28979(11) 0.0319(3) Uani 1 1 d .
H13A H 0.914(3) 0.319(2) 0.2849(19) 0.048 Uiso 1 1 d .
H13B H 0.840(3) 0.397(2) 0.2856(19) 0.048 Uiso 1 1 d .
O14 O 0.28509(12) 0.61015(11) 0.29680(11) 0.0342(3) Uani 1 1 d .
H14D H 0.344(3) 0.631(2) 0.301(2) 0.051 Uiso 1 1 d .
H14E H 0.303(3) 0.564(2) 0.284(2) 0.051 Uiso 1 1 d .
H4 H 0.827(2) 0.2249(16) 0.1827(15) 0.025(5) Uiso 1 1 d .
H5 H 0.665(2) 0.3465(15) 0.2316(14) 0.018(5) Uiso 1 1 d .
H6 H 0.453(2) 0.2589(16) 0.2913(15) 0.022(5) Uiso 1 1 d .
H7 H 0.321(2) 0.3109(16) 0.1564(15) 0.026(5) Uiso 1 1 d .
H11 H 1.187(2) 0.8204(16) 0.2284(15) 0.025(5) Uiso 1 1 d .
H12 H 1.101(2) 0.6532(14) 0.2586(14) 0.016(5) Uiso 1 1 d .
H13 H 0.8624(19) 0.6670(14) 0.3330(13) 0.013(5) Uiso 1 1 d .
H14 H 0.714(2) 0.7539(16) 0.1997(15) 0.025(5) Uiso 1 1 d .

loop_
_atom_site_aniso_label
_atom_site_aniso_U_11
_atom_site_aniso_U_22
_atom_site_aniso_U_33
_atom_site_aniso_U_23
_atom_site_aniso_U_13
_atom_site_aniso_U_12
C1 0.0123(8) 0.0266(9) 0.0254(9) -0.0065(7) -0.0004(7) -0.0026(6)
C2 0.0334(11) 0.0254(10) 0.0589(15) -0.0101(10) -0.0098(10) 0.0034(8)
C3 0.0207(9) 0.0492(12) 0.0202(9) -0.0095(9) -0.0015(7) -0.0021(8)
C4 0.0136(7) 0.0205(8) 0.0205(8) -0.0133(7) -0.0005(6) -0.0002(6)
C5 0.0127(7) 0.0262(9) 0.0157(7) -0.0082(7) 0.0006(6) -0.0017(6)
C6 0.0151(8) 0.0349(10) 0.0210(8) -0.0050(8) 0.0050(7) -0.0032(7)
C7 0.0237(9) 0.0410(11) 0.0217(8) -0.0193(8) -0.0024(7) 0.0020(8)
C8 0.0119(7) 0.0178(8) 0.0156(7) -0.0046(6) 0.0029(6) -0.0043(6)
C9 0.0155(8) 0.0195(8) 0.0271(9) -0.0133(7) 0.0052(6) -0.0049(6)
C10 0.0185(8) 0.0413(11) 0.0389(10) -0.0294(9) 0.0056(7) -0.0110(8)
C11 0.0276(9) 0.0184(9) 0.0456(11) -0.0128(8) 0.0148(8) -0.0060(7)
C12 0.0141(7) 0.0196(8) 0.0170(7) -0.0093(6) 0.0020(6) -0.0025(6)
C13 0.0116(7) 0.0176(8) 0.0179(7) -0.0078(6) 0.0027(6) -0.0029(6)
C14 0.0155(8) 0.0186(8) 0.0264(8) -0.0080(7) 0.0023(6) -0.0027(6)
C15 0.0184(8) 0.0258(9) 0.0181(8) -0.0104(7) 0.0038(6) -0.0051(7)
C16 0.0131(7) 0.0160(7) 0.0193(8) -0.0094(6) 0.0013(6) -0.0024(6)
C17 0.0143(7) 0.0312(9) 0.0206(8) -0.0156(7) -0.0001(6) -0.0019(7)
C18 0.0219(8) 0.0256(9) 0.0207(8) -0.0093(7) -0.0007(7) -0.0027(7)
C19 0.0199(9) 0.0591(13) 0.0239(9) -0.0251(9) 0.0011(7) -0.0041(9)
C20 0.0155(8) 0.0326(10) 0.0318(9) -0.0234(8) -0.0005(7) 0.0012(7)
C21 0.0308(11) 0.0397(13) 0.122(3) -0.0565(16) -0.0111(14) 0.0014(10)
C22 0.0168(8) 0.0266(9) 0.0191(8) -0.0118(7) 0.0015(6) -0.0008(7)
C23 0.0279(10) 0.0749(17) 0.0582(14) -0.0567(14) -0.0086(10) 0.0094(10)
C24 0.0683(17) 0.0376(12) 0.0259(11) -0.0004(9) -0.0127(11) -0.0111(11)
C25 0.0170(8) 0.0159(7) 0.0190(8) -0.0090(6) 0.0020(6) -0.0017(6)
C26 0.0158(7) 0.0220(8) 0.0147(7) -0.0066(7) 0.0012(6) -0.0045(6)
C27 0.0245(9) 0.0222(9) 0.0246(9) -0.0058(7) -0.0039(7) -0.0040(7)
C28 0.0193(8) 0.0395(10) 0.0167(8) -0.0111(8) 0.0046(6) -0.0104(7)
C29 0.0121(7) 0.0230(8) 0.0150(7) -0.0114(7) 0.0043(6) -0.0014(6)
C30 0.0135(7) 0.0209(8) 0.0244(8) -0.0140(7) 0.0036(6) -0.0032(6)
C31 0.0163(8) 0.0202(8) 0.0320(9) -0.0104(7) 0.0035(7) -0.0011(6)
C32 0.0220(9) 0.0319(10) 0.0350(10) -0.0252(9) 0.0079(7) -0.0063(7)
C33 0.0132(7) 0.0197(8) 0.0198(8) -0.0103(7) 0.0004(6) -0.0023(6)
C34 0.0115(7) 0.0241(8) 0.0189(8) -0.0125(7) 0.0017(6) -0.0008(6)
C35 0.0168(8) 0.0294(9) 0.0212(8) -0.0103(7) 0.0048(6) -0.0060(7)
C36 0.0150(8) 0.0339(10) 0.0269(9) -0.0215(8) 0.0027(6) -0.0019(7)
C37 0.0125(7) 0.0266(9) 0.0215(8) -0.0150(7) 0.0002(6) -0.0010(6)
C38 0.0151(8) 0.0256(9) 0.0202(8) -0.0115(7) -0.0010(6) 0.0009(7)
C39 0.0204(8) 0.0265(9) 0.0252(9) -0.0068(8) -0.0003(7) 0.0010(7)
C40 0.0201(8) 0.0295(9) 0.0241(8) -0.0162(8) -0.0022(7) 0.0019(7)
C41 0.0177(8) 0.0265(9) 0.0237(8) -0.0140(7) -0.0006(7) -0.0010(7)
C42 0.0317(11) 0.0514(14) 0.0635(15) -0.0474(13) -0.0018(10) -0.0002(10)
N1 0.0217(8) 0.0352(9) 0.0242(8) -0.0045(7) -0.0015(6) -0.0122(7)
N2 0.0143(7) 0.0210(7) 0.0224(7) -0.0034(6) 0.0006(6) -0.0034(5)
N3 0.0135(7) 0.0427(10) 0.0245(8) -0.0070(7) -0.0030(6) -0.0020(6)
N4 0.0090(6) 0.0235(7) 0.0194(7) -0.0107(6) 0.0002(5) 0.0000(5)
N5 0.0087(6) 0.0199(7) 0.0217(7) -0.0100(6) 0.0009(5) -0.0018(5)
N6 0.0083(6) 0.0183(7) 0.0184(6) -0.0091(6) 0.0010(5) -0.0012(5)
N7 0.0110(6) 0.0285(8) 0.0191(7) -0.0135(6) 0.0018(5) -0.0050(5)
N8 0.0213(9) 0.0996(18) 0.0342(10) -0.0376(11) -0.0042(8) 0.0002(10)
N9 0.0165(8) 0.0623(12) 0.0235(8) -0.0213(8) 0.0004(6) -0.0003(7)
N10 0.0174(8) 0.0678(13) 0.0202(8) -0.0177(8) -0.0006(6) -0.0096(8)
N11 0.0130(7) 0.0217(7) 0.0177(7) -0.0093(6) 0.0022(5) -0.0045(5)
N12 0.0102(6) 0.0193(7) 0.0196(6) -0.0111(6) 0.0012(5) -0.0020(5)
N13 0.0098(6) 0.0208(7) 0.0195(7) -0.0119(6) 0.0020(5) -0.0038(5)
N14 0.0102(7) 0.0280(8) 0.0206(7) -0.0114(6) 0.0005(5) 0.0009(6)
O1 0.0123(5) 0.0230(6) 0.0236(6) -0.0116(5) 0.0004(4) -0.0024(4)
O2 0.0115(5) 0.0274(6) 0.0173(5) -0.0061(5) -0.0003(4) -0.0022(4)
O3 0.0158(6) 0.0206(6) 0.0308(7) -0.0118(5) 0.0036(5) 0.0000(5)
O4 0.0122(5) 0.0254(6) 0.0222(6) -0.0096(5) 0.0029(4) -0.0049(4)
O5 0.0168(6) 0.0385(8) 0.0390(7) -0.0228(6) -0.0045(5) -0.0030(5)
O6 0.0223(7) 0.0307(8) 0.0723(11) -0.0342(8) -0.0113(7) 0.0036(6)
O7 0.0169(6) 0.0275(6) 0.0250(6) -0.0159(5) 0.0054(5) -0.0059(5)
O8 0.0135(5) 0.0279(6) 0.0185(5) -0.0118(5) -0.0001(4) -0.0022(5)
O9 0.0177(6) 0.0314(7) 0.0363(7) -0.0247(6) 0.0050(5) -0.0079(5)
O10 0.0126(6) 0.0391(7) 0.0234(6) -0.0147(6) 0.0017(5) -0.0029(5)
O11 0.0159(6) 0.0295(7) 0.0285(6) -0.0161(6) -0.0021(5) 0.0025(5)
O12 0.0225(7) 0.0523(9) 0.0558(9) -0.0440(8) -0.0100(6) 0.0068(6)
O13 0.0179(6) 0.0348(8) 0.0522(9) -0.0271(7) 0.0011(6) -0.0057(6)
O14 0.0168(6) 0.0384(8) 0.0512(9) -0.0242(7) -0.0013(6) -0.0018(6)

loop_
_atom_type_symbol
_atom_type_description
_atom_type_scat_dispersion_real
_atom_type_scat_dispersion_imag
_atom_type_scat_source
C C 0.0181 0.0091 'International Tables Vol C Tables 4.2.6.8 and 6.1.1.4'
H H 0.0000 0.0000 'International Tables Vol C Tables 4.2.6.8 and 6.1.1.4'
N N 0.0311 0.0180 'International Tables Vol C Tables 4.2.6.8 and 6.1.1.4'
O O 0.0492 0.0322 'International Tables Vol C Tables 4.2.6.8 and 6.1.1.4'

loop_
_geom_angle_atom_site_label_1
_geom_angle_atom_site_label_2
_geom_angle_atom_site_label_3
_geom_angle
N3 C1 C2 109.16(16)
N3 C1 C4 106.97(14)
C2 C1 C4 109.99(16)
N3 C1 C3 112.33(16)
C2 C1 C3 111.16(18)
C4 C1 C3 107.12(15)
C1 C2 H2A 109.5
C1 C2 H2B 109.5
H2A C2 H2B 109.5
C1 C2 H2C 109.5
H2A C2 H2C 109.5
H2B C2 H2C 109.5
C1 C3 H3A 109.5
C1 C3 H3B 109.5
H3A C3 H3B 109.5
C1 C3 H3C 109.5
H3A C3 H3C 109.5
H3B C3 H3C 109.5
O1 C4 N4 123.28(15)
O1 C4 C1 118.42(15)
N4 C4 C1 118.23(14)
N4 C5 C7 110.57(15)
N4 C5 C6 108.55(14)
C7 C5 C6 110.71(15)
N4 C5 C8 109.98(13)
C7 C5 C8 110.18(14)
C6 C5 C8 106.76(14)
C5 C6 H6A 109.5
C5 C6 H6B 109.5
H6A C6 H6B 109.5
C5 C6 H6C 109.5
H6A C6 H6C 109.5
H6B C6 H6C 109.5
C5 C7 H7A 109.5
C5 C7 H7B 109.5
H7A C7 H7B 109.5
C5 C7 H7C 109.5
H7A C7 H7C 109.5
H7B C7 H7C 109.5
O2 C8 N5 123.18(15)
O2 C8 C5 120.73(15)
N5 C8 C5 116.05(14)
N5 C9 C10 108.34(14)
N5 C9 C11 109.27(14)
C10 C9 C11 111.33(15)
N5 C9 C12 111.23(13)
C10 C9 C12 105.31(13)
C11 C9 C12 111.29(15)
C9 C10 H10A 109.5
C9 C10 H10B 109.5
H10A C10 H10B 109.5
C9 C10 H10C 109.5
H10A C10 H10C 109.5
H10B C10 H10C 109.5
C9 C11 H11A 109.5
C9 C11 H11B 109.5
H11A C11 H11B 109.5
C9 C11 H11C 109.5
H11A C11 H11C 109.5
H11B C11 H11C 109.5
O3 C12 N6 123.67(15)
O3 C12 C9 120.18(15)
N6 C12 C9 115.89(14)
N6 C13 C15 111.46(13)
N6 C13 C14 106.65(13)
C15 C13 C14 109.59(14)
N6 C13 C16 111.79(13)
C15 C13 C16 111.01(13)
C14 C13 C16 106.08(13)
C13 C14 H14A 109.5
C13 C14 H14B 109.5
H14A C14 H14B 109.5
C13 C14 H14C 109.5
H14A C14 H14C 109.5
H14B C14 H14C 109.5
C13 C15 H15A 109.5
C13 C15 H15B 109.5
H15A C15 H15B 109.5
C13 C15 H15C 109.5
H15A C15 H15C 109.5
H15B C15 H15C 109.5
O4 C16 N7 122.69(15)
O4 C16 C13 121.19(14)
N7 C16 C13 115.65(13)
N7 C17 C18 111.65(14)
N7 C17 C19 107.39(14)
C18 C17 C19 111.02(15)
N7 C17 C20 110.31(15)
C18 C17 C20 109.87(14)
C19 C17 C20 106.44(15)
C17 C18 H18A 109.5
C17 C18 H18B 109.5
H18A C18 H18B 109.5
C17 C18 H18C 109.5
H18A C18 H18C 109.5
H18B C18 H18C 109.5
C17 C19 H19A 109.5
C17 C19 H19B 109.5
H19A C19 H19B 109.5
C17 C19 H19C 109.5
H19A C19 H19C 109.5
H19B C19 H19C 109.5
O5 C20 O6 123.73(17)
O5 C20 C17 124.12(17)
O6 C20 C17 111.97(15)
O6 C21 H21A 109.5
O6 C21 H21B 109.5
H21A C21 H21B 109.5
O6 C21 H21C 109.5
H21A C21 H21C 109.5
H21B C21 H21C 109.5
N10 C22 C24 110.44(18)
N10 C22 C23 110.80(17)
C24 C22 C23 111.15(19)
N10 C22 C25 106.90(13)
C24 C22 C25 107.90(16)
C23 C22 C25 109.51(15)
C22 C23 H23A 109.5
C22 C23 H23B 109.5
H23A C23 H23B 109.5
C22 C23 H23C 109.5
H23A C23 H23C 109.5
H23B C23 H23C 109.5
C22 C24 H24A 109.5
C22 C24 H24B 109.5
H24A C24 H24B 109.5
C22 C24 H24C 109.5
H24A C24 H24C 109.5
H24B C24 H24C 109.5
O7 C25 N11 123.07(16)
O7 C25 C22 119.03(14)
N11 C25 C22 117.83(14)
N11 C26 C27 111.12(14)
N11 C26 C28 107.92(13)
C27 C26 C28 111.12(14)
N11 C26 C29 110.55(13)
C27 C26 C29 109.16(14)
C28 C26 C29 106.88(14)
C26 C27 H27A 109.5
C26 C27 H27B 109.5
H27A C27 H27B 109.5
C26 C27 H27C 109.5
H27A C27 H27C 109.5
H27B C27 H27C 109.5
C26 C28 H28A 109.5
C26 C28 H28B 109.5
H28A C28 H28B 109.5
C26 C28 H28C 109.5
H28A C28 H28C 109.5
H28B C28 H28C 109.5
O8 C29 N12 123.16(15)
O8 C29 C26 120.36(15)
N12 C29 C26 116.45(14)
N12 C30 C32 109.51(14)
N12 C30 C31 108.09(14)
C32 C30 C31 110.82(15)
N12 C30 C33 111.14(13)
C32 C30 C33 111.55(14)
C31 C30 C33 105.62(13)
C30 C31 H31A 109.5
C30 C31 H31B 109.5
H31A C31 H31B 109.5
C30 C31 H31C 109.5
H31A C31 H31C 109.5
H31B C31 H31C 109.5
C30 C32 H32A 109.5
C30 C32 H32B 109.5
H32A C32 H32B 109.5
C30 C32 H32C 109.5
H32A C32 H32C 109.5
H32B C32 H32C 109.5
O9 C33 N13 123.91(15)
O9 C33 C30 119.90(14)
N13 C33 C30 115.94(14)
N13 C34 C35 111.73(13)
N13 C34 C36 106.38(13)
C35 C34 C36 109.59(14)
N13 C34 C37 112.30(13)
C35 C34 C37 111.14(14)
C36 C34 C37 105.35(13)
C34 C35 H35A 109.5
C34 C35 H35B 109.5
H35A C35 H35B 109.5
C34 C35 H35C 109.5
H35A C35 H35C 109.5
H35B C35 H35C 109.5
C34 C36 H36A 109.5
C34 C36 H36B 109.5
H36A C36 H36B 109.5
C34 C36 H36C 109.5
H36A C36 H36C 109.5
H36B C36 H36C 109.5
O10 C37 N14 122.80(16)
O10 C37 C34 120.41(15)
N14 C37 C34 116.38(14)
N14 C38 C40 111.98(15)
N14 C38 C39 107.22(14)
C40 C38 C39 110.54(15)
N14 C38 C41 110.66(14)
C40 C38 C41 109.57(14)
C39 C38 C41 106.72(14)
C38 C39 H39A 109.5
C38 C39 H39B 109.5
H39A C39 H39B 109.5
C38 C39 H39C 109.5
H39A C39 H39C 109.5
H39B C39 H39C 109.5
C38 C40 H40A 109.5
C38 C40 H40B 109.5
H40A C40 H40B 109.5
C38 C40 H40C 109.5
H40A C40 H40C 109.5
H40B C40 H40C 109.5
O11 C41 O12 123.87(16)
O11 C41 C38 124.21(16)
O12 C41 C38 111.60(15)
O12 C42 H42A 109.5
O12 C42 H42B 109.5
H42A C42 H42B 109.5
O12 C42 H42C 109.5
H42A C42 H42C 109.5
H42B C42 H42C 109.5
N1 N2 N3 173.07(18)
N2 N3 C1 115.26(15)
C4 N4 C5 121.12(14)
C4 N4 H4 119.5(15)
C5 N4 H4 119.3(15)
C8 N5 C9 121.56(14)
C8 N5 H5 118.6(16)
C9 N5 H5 118.7(16)
C12 N6 C13 124.42(14)
C12 N6 H6 118.5(16)
C13 N6 H6 116.7(16)
C16 N7 C17 121.77(14)
C16 N7 H7 121.6(15)
C17 N7 H7 116.5(15)
N8 N9 N10 173.1(2)
N9 N10 C22 115.28(15)
C25 N11 C26 121.82(14)
C25 N11 H11 118.9(15)
C26 N11 H11 119.2(15)
C29 N12 C30 121.45(14)
C29 N12 H12 120.6(14)
C30 N12 H12 116.0(14)
C33 N13 C34 125.38(14)
C33 N13 H13 118.8(14)
C34 N13 H13 115.6(14)
C37 N14 C38 122.15(14)
C37 N14 H14 121.3(16)
C38 N14 H14 116.5(16)
C20 O6 C21 114.96(16)
C41 O12 C42 115.60(15)
H13A O13 H13B 106(3)
H14D O14 H14E 112(3)

loop_
_geom_bond_atom_site_label_1
_geom_bond_atom_site_label_2
_geom_bond_distance
C1 N3 1.497(2)
C1 C2 1.518(3)
C1 C4 1.532(2)
C1 C3 1.532(3)
C2 H2A 0.9800
C2 H2B 0.9800
C2 H2C 0.9800
C3 H3A 0.9800
C3 H3B 0.9800
C3 H3C 0.9800
C4 O1 1.235(2)
C4 N4 1.336(2)
C5 N4 1.468(2)
C5 C7 1.522(2)
C5 C6 1.531(2)
C5 C8 1.541(2)
C6 H6A 0.9800
C6 H6B 0.9800
C6 H6C 0.9800
C7 H7A 0.9800
C7 H7B 0.9800
C7 H7C 0.9800
C8 O2 1.228(2)
C8 N5 1.344(2)
C9 N5 1.465(2)
C9 C10 1.528(3)
C9 C11 1.529(2)
C9 C12 1.543(2)
C10 H10A 0.9800
C10 H10B 0.9800
C10 H10C 0.9800
C11 H11A 0.9800
C11 H11B 0.9800
C11 H11C 0.9800
C12 O3 1.230(2)
C12 N6 1.344(2)
C13 N6 1.4685(19)
C13 C15 1.527(2)
C13 C14 1.536(2)
C13 C16 1.539(2)
C14 H14A 0.9800
C14 H14B 0.9800
C14 H14C 0.9800
C15 H15A 0.9800
C15 H15B 0.9800
C15 H15C 0.9800
C16 O4 1.232(2)
C16 N7 1.340(2)
C17 N7 1.459(2)
C17 C18 1.519(2)
C17 C19 1.535(2)
C17 C20 1.539(2)
C18 H18A 0.9800
C18 H18B 0.9800
C18 H18C 0.9800
C19 H19A 0.9800
C19 H19B 0.9800
C19 H19C 0.9800
C20 O5 1.201(2)
C20 O6 1.337(2)
C21 O6 1.452(2)
C21 H21A 0.9800
C21 H21B 0.9800
C21 H21C 0.9800
C22 N10 1.485(2)
C22 C24 1.518(3)
C22 C23 1.518(2)
C22 C25 1.528(2)
C23 H23A 0.9800
C23 H23B 0.9800
C23 H23C 0.9800
C24 H24A 0.9800
C24 H24B 0.9800
C24 H24C 0.9800
C25 O7 1.233(2)
C25 N11 1.341(2)
C26 N11 1.468(2)
C26 C27 1.527(2)
C26 C28 1.532(2)
C26 C29 1.544(2)
C27 H27A 0.9800
C27 H27B 0.9800
C27 H27C 0.9800
C28 H28A 0.9800
C28 H28B 0.9800
C28 H28C 0.9800
C29 O8 1.230(2)
C29 N12 1.340(2)
C30 N12 1.467(2)
C30 C32 1.530(2)
C30 C31 1.532(2)
C30 C33 1.548(2)
C31 H31A 0.9800
C31 H31B 0.9800
C31 H31C 0.9800
C32 H32A 0.9800
C32 H32B 0.9800
C32 H32C 0.9800
C33 O9 1.228(2)
C33 N13 1.346(2)
C34 N13 1.4731(19)
C34 C35 1.525(2)
C34 C36 1.530(2)
C34 C37 1.545(2)
C35 H35A 0.9800
C35 H35B 0.9800
C35 H35C 0.9800
C36 H36A 0.9800
C36 H36B 0.9800
C36 H36C 0.9800
C37 O10 1.233(2)
C37 N14 1.337(2)
C38 N14 1.464(2)
C38 C40 1.519(2)
C38 C39 1.535(2)
C38 C41 1.535(2)
C39 H39A 0.9800
C39 H39B 0.9800
C39 H39C 0.9800
C40 H40A 0.9800
C40 H40B 0.9800
C40 H40C 0.9800
C41 O11 1.203(2)
C41 O12 1.339(2)
C42 O12 1.445(2)
C42 H42A 0.9800
C42 H42B 0.9800
C42 H42C 0.9800
N1 N2 1.129(2)
N2 N3 1.233(2)
N4 H4 0.84(2)
N5 H5 0.79(2)
N6 H6 0.80(2)
N7 H7 0.89(2)
N8 N9 1.132(3)
N9 N10 1.229(2)
N11 H11 0.85(2)
N12 H12 0.82(2)
N13 H13 0.84(2)
N14 H14 0.84(3)
O13 H13A 0.86(3)
O13 H13B 0.90(3)
O14 H14D 0.82(3)
O14 H14E 0.85(3)

loop_
_geom_hbond_atom_site_label_D
_geom_hbond_atom_site_label_H
_geom_hbond_atom_site_label_A
_geom_hbond_distance_DH
_geom_hbond_distance_HA
_geom_hbond_distance_DA
_geom_hbond_angle_DHA
_geom_hbond_site_symmetry_A
N12 H12 O14 0.82(2) 2.15(2) 2.953(2) 167(2) 1_655
N11 H11 O11 0.85(2) 2.57(2) 3.3439(19) 152(2) 1_655
N14 H14 O8 0.84(3) 2.14(3) 2.9634(18) 167(2) .
N13 H13 O7 0.84(2) 2.25(2) 3.0653(18) 165.0(18) .
N5 H5 O13 0.79(2) 2.25(2) 3.026(2) 165(2) .
N4 H4 O5 0.84(2) 2.50(2) 3.2346(19) 146(2) 1_655
N4 H4 N3 0.84(2) 2.20(2) 2.615(2) 110.1(18) .
N7 H7 O2 0.89(2) 2.12(2) 2.9811(18) 165(2) .
N6 H6 O1 0.80(2) 2.30(2) 3.0763(18) 163(2) .
O14 H14E O3 0.85(3) 2.28(3) 3.113(2) 165(3) .
O14 H14D O10 0.82(3) 2.12(3) 2.940(2) 177(3) .
O13 H13B O9 0.90(3) 2.12(3) 2.9959(19) 164(3) .
O13 H13A O4 0.86(3) 2.13(3) 2.9908(18) 173(3) 1_655

loop_
_geom_torsion_atom_site_label_1
_geom_torsion_atom_site_label_2
_geom_torsion_atom_site_label_3
_geom_torsion_atom_site_label_4
_geom_torsion
N3 C1 C4 O1 177.71(15)
C2 C1 C4 O1 59.3(2)
C3 C1 C4 O1 -61.7(2)
N3 C1 C4 N4 -5.2(2)
C2 C1 C4 N4 -123.63(18)
C3 C1 C4 N4 115.44(17)
N4 C5 C8 O2 -145.14(15)
C7 C5 C8 O2 -23.0(2)
C6 C5 C8 O2 97.27(18)
N4 C5 C8 N5 37.29(19)
C7 C5 C8 N5 159.43(15)
C6 C5 C8 N5 -80.30(17)
N5 C9 C12 O3 -154.54(15)
C10 C9 C12 O3 88.32(19)
C11 C9 C12 O3 -32.4(2)
N5 C9 C12 N6 31.2(2)
C10 C9 C12 N6 -85.99(17)
C11 C9 C12 N6 153.25(15)
N6 C13 C16 O4 -156.88(15)
C15 C13 C16 O4 -31.7(2)
C14 C13 C16 O4 87.24(18)
N6 C13 C16 N7 30.71(19)
C15 C13 C16 N7 155.85(14)
C14 C13 C16 N7 -85.17(16)
N7 C17 C20 O5 141.18(18)
C18 C17 C20 O5 17.7(2)
C19 C17 C20 O5 -102.6(2)
N7 C17 C20 O6 -43.5(2)
C18 C17 C20 O6 -166.98(15)
C19 C17 C20 O6 72.73(19)
N10 C22 C25 O7 -173.94(16)
C24 C22 C25 O7 67.3(2)
C23 C22 C25 O7 -53.8(2)
N10 C22 C25 N11 9.0(2)
C24 C22 C25 N11 -109.78(19)
C23 C22 C25 N11 129.11(19)
N11 C26 C29 O8 149.13(14)
C27 C26 C29 O8 26.6(2)
C28 C26 C29 O8 -93.67(17)
N11 C26 C29 N12 -32.53(19)
C27 C26 C29 N12 -155.06(14)
C28 C26 C29 N12 84.68(16)
N12 C30 C33 O9 152.46(16)
C32 C30 C33 O9 29.9(2)
C31 C30 C33 O9 -90.56(19)
N12 C30 C33 N13 -33.1(2)
C32 C30 C33 N13 -155.62(15)
C31 C30 C33 N13 83.90(17)
N13 C34 C37 O10 161.90(15)
C35 C34 C37 O10 35.9(2)
C36 C34 C37 O10 -82.71(19)
N13 C34 C37 N14 -25.2(2)
C35 C34 C37 N14 -151.23(15)
C36 C34 C37 N14 90.15(17)
N14 C38 C41 O11 -141.42(18)
C40 C38 C41 O11 -17.5(2)
C39 C38 C41 O11 102.2(2)
N14 C38 C41 O12 44.9(2)
C40 C38 C41 O12 168.84(16)
C39 C38 C41 O12 -71.45(19)
N1 N2 N3 C1 172.5(15)
C2 C1 N3 N2 -90.1(2)
C4 C1 N3 N2 150.94(17)
C3 C1 N3 N2 33.7(2)
O1 C4 N4 C5 0.1(2)
C1 C4 N4 C5 -176.84(15)
C7 C5 N4 C4 -70.91(19)
C6 C5 N4 C4 167.46(15)
C8 C5 N4 C4 51.0(2)
O2 C8 N5 C9 -6.8(2)
C5 C8 N5 C9 170.68(14)
C10 C9 N5 C8 170.86(14)
C11 C9 N5 C8 -67.68(19)
C12 C9 N5 C8 55.6(2)
O3 C12 N6 C13 1.3(3)
C9 C12 N6 C13 175.34(14)
C15 C13 N6 C12 -60.8(2)
C14 C13 N6 C12 179.61(15)
C16 C13 N6 C12 64.1(2)
O4 C16 N7 C17 -2.9(3)
C13 C16 N7 C17 169.35(14)
C18 C17 N7 C16 70.0(2)
C19 C17 N7 C16 -168.11(16)
C20 C17 N7 C16 -52.5(2)
N8 N9 N10 C22 -167(2)
C24 C22 N10 N9 -60.2(3)
C23 C22 N10 N9 63.5(3)
C25 C22 N10 N9 -177.28(18)
O7 C25 N11 C26 -0.4(2)
C22 C25 N11 C26 176.49(14)
C27 C26 N11 C25 69.50(19)
C28 C26 N11 C25 -168.44(15)
C29 C26 N11 C25 -51.9(2)
O8 C29 N12 C30 4.3(2)
C26 C29 N12 C30 -173.97(13)
C32 C30 N12 C29 70.73(19)
C31 C30 N12 C29 -168.44(14)
C33 C30 N12 C29 -52.97(19)
O9 C33 N13 C34 -0.3(3)
C30 C33 N13 C34 -174.54(14)
C35 C34 N13 C33 58.3(2)
C36 C34 N13 C33 177.83(16)
C37 C34 N13 C33 -67.4(2)
O10 C37 N14 C38 4.5(3)
C34 C37 N14 C38 -168.17(15)
C40 C38 N14 C37 -70.1(2)
C39 C38 N14 C37 168.46(15)
C41 C38 N14 C37 52.4(2)
O5 C20 O6 C21 3.5(3)
C17 C20 O6 C21 -171.9(2)
O11 C41 O12 C42 -4.1(3)
C38 C41 O12 C42 169.66(18)
